data_2209208
loop_
_publ_author_name
'G. M. Golzar Hossain'

_publ_section_title
;
 A new polymorph of sulfamerazine
;
_journal_coeditor_code HK2030
_journal_issue 6
_journal_name_full 'Acta Crystallographica Section E'
_journal_page_first o2166
_journal_page_last o2167
_journal_paper_doi 10.1107/S1600536806014449
_journal_volume 62
_journal_year 2006
_chemical_formula_iupac 'C11 H12 N4 O2 S'
_chemical_formula_moiety 'C11 H12 N4 O2 S'
_chemical_formula_sum 'C11 H12 N4 O2 S'
_chemical_formula_weight 264.31
_chemical_name_common Sulfamerazine
_space_group_IT_number 14
_symmetry_cell_setting monoclinic
_symmetry_space_group_name_Hall '-P 2ybc'
_symmetry_space_group_name_H-M 'P 1 21/c 1'
_atom_sites_solution_hydrogens geom
_atom_sites_solution_primary direct
_atom_sites_solution_secondary difmap
_cell_angle_alpha 90.00
_cell_angle_beta 99.327(4)
_cell_angle_gamma 90.00
_cell_formula_units_Z 4
_cell_length_a 11.0966(5)
_cell_length_b 8.3152(5)
_cell_length_c 13.9640(7)
_cell_measurement_reflns_used 2147
_cell_measurement_temperature 150(2)
_cell_measurement_theta_max 27.48
_cell_measurement_theta_min 2.91
_cell_volume 1271.43(12)
_computing_cell_refinement 'DENZO and SCALEPACK (Otwinowski & Minor, 1997)'
_computing_data_collection 'COLLECT (Nonius, 2000)'
_computing_data_reduction 'DENZO and SCALEPACK'
_computing_molecular_graphics 'ORTEP-3 for Windows (Farrugia, 1997)'
_computing_publication_material 'WinGX (Farrugia, 1999)'
_computing_structure_refinement 'SHELXL97 (Sheldrick, 1997)'
_computing_structure_solution 'SHELXS97 (Sheldrick, 1997)'
_diffrn_ambient_temperature 150(2)
_diffrn_measured_fraction_theta_full 0.988
_diffrn_measured_fraction_theta_max 0.988
_diffrn_measurement_device_type 'Nonius KappaCCD area-detector'
_diffrn_measurement_method \w
_diffrn_radiation_monochromator graphite
_diffrn_radiation_source 'fine-focus sealed tube'
_diffrn_radiation_type MoK\a
_diffrn_radiation_wavelength 0.71073
_diffrn_reflns_av_R_equivalents 0.0910
_diffrn_reflns_av_sigmaI/netI 0.0688
_diffrn_reflns_limit_h_max 14
_diffrn_reflns_limit_h_min -14
_diffrn_reflns_limit_k_max 8
_diffrn_reflns_limit_k_min -10
_diffrn_reflns_limit_l_max 17
_diffrn_reflns_limit_l_min -16
_diffrn_reflns_number 11168
_diffrn_reflns_theta_full 27.47
_diffrn_reflns_theta_max 27.47
_diffrn_reflns_theta_min 2.96
_diffrn_standards_decay_% 0
_exptl_absorpt_coefficient_mu 0.255
_exptl_absorpt_correction_T_max 0.9701
_exptl_absorpt_correction_T_min 0.9508
_exptl_absorpt_correction_type multi-scan
_exptl_absorpt_process_details '(Blessing, 1995)'
_exptl_crystal_colour colourless
_exptl_crystal_density_diffrn 1.381
_exptl_crystal_density_method 'not measured'
_exptl_crystal_description block
_exptl_crystal_F_000 552
_exptl_crystal_size_max 0.20
_exptl_crystal_size_mid 0.15
_exptl_crystal_size_min 0.12
_refine_diff_density_max 0.283
_refine_diff_density_min -0.548
_refine_ls_extinction_method none
_refine_ls_goodness_of_fit_ref 1.047
_refine_ls_hydrogen_treatment constr
_refine_ls_matrix_type full
_refine_ls_number_parameters 164
_refine_ls_number_reflns 2872
_refine_ls_number_restraints 0
_refine_ls_restrained_S_all 1.047
_refine_ls_R_factor_all 0.0792
_refine_ls_R_factor_gt 0.0534
_refine_ls_shift/su_max 0.000
_refine_ls_shift/su_mean 0.000
_refine_ls_structure_factor_coef Fsqd
_refine_ls_weighting_details 'calc w = 1/[\s^2^(Fo^2^)+(0.05P)^2^+0.8661P] where P=(Fo^2^+2Fc^2^)/3'
_refine_ls_weighting_scheme calc
_refine_ls_wR_factor_gt 0.1198
_refine_ls_wR_factor_ref 0.1330
_reflns_number_gt 2147
_reflns_number_total 2872
_reflns_threshold_expression I>2\s(I)
_cod_data_source_file hk2030.cif
_cod_data_source_block I
_cod_original_cell_volume 1271.43(11)
_cod_original_sg_symbol_H-M 'P 21/c'
_cod_database_code 2209208
_cod_database_fobs_code 2209208

loop_
_symmetry_equiv_pos_as_xyz
'x, y, z'
'-x, y+1/2, -z+1/2'
'-x, -y, -z'
'x, -y-1/2, z-1/2'

loop_
_atom_site_type_symbol
_atom_site_label
_atom_site_fract_x
_atom_site_fract_y
_atom_site_fract_z
_atom_site_U_iso_or_equiv
_atom_site_adp_type
_atom_site_calc_flag
_atom_site_refinement_flags
_atom_site_occupancy
S S11 0.19021(5) 0.01361(7) 0.50270(4) 0.02192(18) Uani d . 1
O O11 0.17220(14) -0.0052(2) 0.39886(11) 0.0260(4) Uani d . 1
O O12 0.13096(15) 0.1430(2) 0.54387(12) 0.0280(4) Uani d . 1
N N11 0.33972(17) 0.0379(2) 0.52968(14) 0.0255(5) Uani d . 1
H H11 0.3811 0.0369 0.4810 0.031 Uiso calc R 1
N N12 0.34604(18) 0.0793(3) 0.69574(14) 0.0287(5) Uani d . 1
N N13 0.52733(19) 0.0576(3) 0.62466(15) 0.0413(6) Uani d . 1
N N14 0.0937(2) -0.6007(3) 0.68583(15) 0.0352(5) Uani d . 1
H H14A 0.0727 -0.6013 0.7440 0.042 Uiso calc R 1
H H14B 0.1019 -0.6920 0.6557 0.042 Uiso calc R 1
C C11 0.4063(2) 0.0597(3) 0.62188(17) 0.0265(5) Uani d . 1
C C12 0.4146(2) 0.1024(3) 0.78327(18) 0.0361(6) Uani d . 1
C C13 0.5399(3) 0.1057(5) 0.7940(2) 0.0559(10) Uani d . 1
H H13 0.5885 0.1236 0.8556 0.067 Uiso calc R 1
C C14 0.5925(3) 0.0823(5) 0.7126(2) 0.0608(11) Uani d . 1
H H14 0.6791 0.0836 0.7191 0.073 Uiso calc R 1
C C15 0.15662(19) -0.1663(3) 0.55534(15) 0.0216(5) Uani d . 1
C C16 0.1662(2) -0.3099(3) 0.50627(16) 0.0252(5) Uani d . 1
H H16 0.1877 -0.3083 0.4432 0.030 Uiso calc R 1
C C17 0.1446(2) -0.4548(3) 0.54875(16) 0.0274(5) Uani d . 1
H H17 0.1508 -0.5525 0.5146 0.033 Uiso calc R 1
C C18 0.1134(2) -0.4583(3) 0.64244(16) 0.0249(5) Uani d . 1
C C19 0.1006(2) -0.3120(3) 0.68991(16) 0.0236(5) Uani d . 1
H H19 0.0767 -0.3126 0.7522 0.028 Uiso calc R 1
C C20 0.1221(2) -0.1676(3) 0.64734(16) 0.0224(5) Uani d . 1
H H20 0.1136 -0.0694 0.6803 0.027 Uiso calc R 1
C C111 0.3460(3) 0.1215(4) 0.8667(2) 0.0491(8) Uani d . 1
H H11A 0.2952 0.2184 0.8571 0.074 Uiso calc R 1
H H11B 0.4041 0.1313 0.9273 0.074 Uiso calc R 1
H H11C 0.2939 0.0273 0.8703 0.074 Uiso calc R 1

loop_
_atom_site_aniso_label
_atom_site_aniso_U_11
_atom_site_aniso_U_22
_atom_site_aniso_U_33
_atom_site_aniso_U_12
_atom_site_aniso_U_13
_atom_site_aniso_U_23
S11 0.0216(3) 0.0251(3) 0.0192(3) 0.0007(2) 0.0036(2) 0.0005(2)
O11 0.0286(9) 0.0323(10) 0.0164(8) -0.0008(7) 0.0019(6) 0.0016(7)
O12 0.0310(9) 0.0253(9) 0.0280(9) 0.0056(7) 0.0058(7) -0.0007(7)
N11 0.0220(10) 0.0365(12) 0.0190(10) -0.0048(9) 0.0066(8) -0.0030(8)
N12 0.0285(11) 0.0354(12) 0.0230(10) -0.0037(9) 0.0067(8) -0.0046(9)
N13 0.0234(11) 0.0737(18) 0.0272(11) -0.0050(11) 0.0055(9) -0.0150(11)
N14 0.0586(15) 0.0254(12) 0.0240(11) -0.0072(10) 0.0140(10) -0.0021(9)
C11 0.0256(12) 0.0319(14) 0.0224(12) -0.0041(10) 0.0053(9) -0.0041(10)
C12 0.0384(15) 0.0452(17) 0.0249(13) -0.0003(13) 0.0058(11) -0.0085(11)
C13 0.0341(16) 0.103(3) 0.0291(15) 0.0014(17) -0.0010(12) -0.0241(16)
C14 0.0264(15) 0.122(3) 0.0332(16) -0.0059(17) 0.0021(12) -0.0265(18)
C15 0.0187(11) 0.0265(13) 0.0195(11) 0.0000(9) 0.0032(9) 0.0012(9)
C16 0.0299(13) 0.0281(13) 0.0186(11) 0.0000(10) 0.0068(9) -0.0008(9)
C17 0.0344(13) 0.0272(13) 0.0213(12) -0.0008(11) 0.0063(10) -0.0045(9)
C18 0.0254(12) 0.0270(13) 0.0222(12) -0.0041(10) 0.0035(9) 0.0000(9)
C19 0.0245(11) 0.0309(13) 0.0159(11) 0.0014(10) 0.0049(9) -0.0009(9)
C20 0.0220(11) 0.0276(13) 0.0182(11) 0.0023(10) 0.0049(9) -0.0032(9)
C111 0.0490(18) 0.073(2) 0.0278(15) -0.0030(16) 0.0130(13) -0.0129(14)

loop_
_atom_type_symbol
_atom_type_description
_atom_type_scat_dispersion_real
_atom_type_scat_dispersion_imag
_atom_type_scat_source
C C 0.0033 0.0016 'International Tables Vol C Tables 4.2.6.8 and 6.1.1.4'
H H 0.0000 0.0000 'International Tables Vol C Tables 4.2.6.8 and 6.1.1.4'
N N 0.0061 0.0033 'International Tables Vol C Tables 4.2.6.8 and 6.1.1.4'
O O 0.0106 0.0060 'International Tables Vol C Tables 4.2.6.8 and 6.1.1.4'
S S 0.1246 0.1234 'International Tables Vol C Tables 4.2.6.8 and 6.1.1.4'

loop_
_geom_angle_atom_site_label_1
_geom_angle_atom_site_label_2
_geom_angle_atom_site_label_3
_geom_angle
_geom_angle_publ_flag
O11 S11 O12 119.28(10) y
O11 S11 N11 102.31(9) y
O12 S11 N11 109.06(10) y
O11 S11 C15 109.20(10) y
O12 S11 C15 109.54(10) y
N11 S11 C15 106.59(10) y
C11 N11 S11 126.20(16) y
C11 N11 H11 116.9 ?
S11 N11 H11 116.9 ?
C11 N12 C12 116.2(2) y
C11 N13 C14 114.6(2) y
C18 N14 H14A 120.0 ?
C18 N14 H14B 120.0 ?
H14A N14 H14B 120.0 ?
N11 C11 N12 118.5(2) y
N11 C11 N13 114.0(2) y
N12 C11 N13 127.5(2) y
N12 C12 C13 121.0(2) y
N12 C12 C111 115.9(2) ?
C13 C12 C111 123.0(2) ?
C12 C13 C14 117.7(3) ?
C12 C13 H13 121.1 ?
C14 C13 H13 121.1 ?
N13 C14 C13 122.9(3) y
N13 C14 H14 118.5 ?
C13 C14 H14 118.5 ?
C16 C15 C20 120.0(2) ?
C16 C15 S11 119.56(17) y
C20 C15 S11 120.38(18) y
C15 C16 C17 120.4(2) ?
C17 C16 H16 119.8 ?
C15 C16 H16 119.8 ?
C16 C17 C18 120.2(2) ?
C16 C17 H17 119.9 ?
C18 C17 H17 119.9 ?
N14 C18 C17 120.8(2) y
N14 C18 C19 120.4(2) y
C17 C18 C19 118.7(2) ?
C18 C19 C20 120.9(2) ?
C20 C19 H19 119.6 ?
C18 C19 H19 119.6 ?
C15 C20 C19 119.7(2) ?
C19 C20 H20 120.1 ?
C15 C20 H20 120.1 ?
C12 C111 H11A 109.5 ?
C12 C111 H11B 109.5 ?
H11A C111 H11B 109.5 ?
C12 C111 H11C 109.5 ?
H11A C111 H11C 109.5 ?
H11B C111 H11C 109.5 ?

loop_
_geom_bond_atom_site_label_1
_geom_bond_atom_site_label_2
_geom_bond_distance
_geom_bond_publ_flag
S11 O11 1.4398(16) y
S11 O12 1.4293(17) y
S11 N11 1.6530(19) y
S11 C15 1.734(2) y
N11 C11 1.388(3) y
N11 H11 0.8800 ?
N12 C11 1.327(3) y
N12 C12 1.345(3) y
N13 C11 1.338(3) y
N13 C14 1.336(3) y
N14 C18 1.364(3) y
N14 H14A 0.8800 ?
N14 H14B 0.8800 ?
C12 C13 1.374(4) ?
C12 C111 1.500(4) ?
C13 C14 1.373(4) ?
C13 H13 0.9500 ?
C14 H14 0.9500 ?
C15 C16 1.389(3) ?
C15 C20 1.399(3) ?
C16 C17 1.381(3) ?
C16 H16 0.9500 ?
C17 C18 1.407(3) ?
C17 H17 0.9500 ?
C18 C19 1.403(3) ?
C19 C20 1.378(3) ?
C19 H19 0.9500 ?
C20 H20 0.9500 ?
C111 H11A 0.9800 ?
C111 H11B 0.9800 ?
C111 H11C 0.9800 ?

loop_
_geom_hbond_atom_site_label_D
_geom_hbond_atom_site_label_H
_geom_hbond_atom_site_label_A
_geom_hbond_site_symmetry_A
_geom_hbond_distance_DH
_geom_hbond_distance_HA
_geom_hbond_distance_DA
_geom_hbond_angle_DHA
_geom_hbond_publ_flag
N11 H11 N13 3_656 0.88 2.08 2.912(3) 158.3 yes
N14 H14A O11 4_556 0.88 2.43 3.089(3) 132.0 yes
N14 H14B O12 1_545 0.88 2.14 2.985(3) 160.2 yes

loop_
_cod_related_entry_id
_cod_related_entry_database
_cod_related_entry_code
1 ChemSpider 5134
